data_7053886
loop_
_publ_author_name
'Wang, Xiaoqing'
'Liu, Hou-ting'
'Cui, Jichun'
'Wu, Yanping'
'Lu, Hua'
'Lu, Jing'
'Liu, Zhipeng'
'He, Weijiang'

_publ_section_title
;
 Synthesis and fluorescence properties of isoindoline--benzazole-based
 boron difluoride complexes
;
_journal_issue 3
_journal_name_full 'New Journal of Chemistry'
_journal_page_first 1277
_journal_paper_doi 10.1039/c3nj01361h
_journal_volume 38
_journal_year 2014
_chemical_formula_sum 'C15 H8 B F2 N3 O S'
_chemical_formula_weight 327.11
_chemical_name_systematic
;
?
;
_space_group_IT_number 2
_symmetry_cell_setting triclinic
_symmetry_space_group_name_Hall '-P 1'
_symmetry_space_group_name_H-M 'P -1'
_atom_sites_solution_hydrogens geom
_atom_sites_solution_primary direct
_atom_sites_solution_secondary difmap
_audit_creation_method SHELXL-97
_cell_angle_alpha 103.803(5)
_cell_angle_beta 90.192(6)
_cell_angle_gamma 115.396(7)
_cell_formula_units_Z 4
_cell_length_a 8.3276(6)
_cell_length_b 9.7084(6)
_cell_length_c 19.6254(12)
_cell_measurement_reflns_used 2956
_cell_measurement_temperature 293(2)
_cell_measurement_theta_max 28.3750
_cell_measurement_theta_min 2.7219
_cell_volume 1381.81(18)
_computing_structure_refinement 'SHELXL-97 (Sheldrick, 1997)'
_computing_structure_solution 'SHELXS-97 (Sheldrick, 1990)'
_diffrn_ambient_temperature 293(2)
_diffrn_measured_fraction_theta_full 0.999
_diffrn_measured_fraction_theta_max 0.999
_diffrn_measurement_device_type 'Xcalibur, Eos, Gemini'
_diffrn_radiation_monochromator graphite
_diffrn_radiation_source 'Enhance (Mo) X-ray Source'
_diffrn_radiation_type MoK\a
_diffrn_radiation_wavelength 0.71073
_diffrn_reflns_av_R_equivalents 0.0243
_diffrn_reflns_av_sigmaI/netI 0.0409
_diffrn_reflns_limit_h_max 9
_diffrn_reflns_limit_h_min -9
_diffrn_reflns_limit_k_max 11
_diffrn_reflns_limit_k_min -11
_diffrn_reflns_limit_l_max 22
_diffrn_reflns_limit_l_min -23
_diffrn_reflns_number 9147
_diffrn_reflns_theta_full 25.02
_diffrn_reflns_theta_max 25.02
_diffrn_reflns_theta_min 2.73
_exptl_absorpt_coefficient_mu 0.264
_exptl_absorpt_correction_T_max 0.9741
_exptl_absorpt_correction_T_min 0.9492
_exptl_absorpt_correction_type multi-scan
_exptl_absorpt_process_details SADABS
_exptl_crystal_density_diffrn 1.572
_exptl_crystal_density_method 'not measured'
_exptl_crystal_F_000 664
_exptl_crystal_size_max 0.20
_exptl_crystal_size_mid 0.10
_exptl_crystal_size_min 0.10
_refine_diff_density_max 0.919
_refine_diff_density_min -0.644
_refine_diff_density_rms 0.133
_refine_ls_extinction_method none
_refine_ls_goodness_of_fit_ref 1.140
_refine_ls_hydrogen_treatment constr
_refine_ls_matrix_type full
_refine_ls_number_parameters 415
_refine_ls_number_reflns 4880
_refine_ls_number_restraints 1338
_refine_ls_restrained_S_all 1.017
_refine_ls_R_factor_all 0.1632
_refine_ls_R_factor_gt 0.1487
_refine_ls_shift/su_max 0.001
_refine_ls_shift/su_mean 0.000
_refine_ls_structure_factor_coef Fsqd
_refine_ls_weighting_details 'calc w=1/[\s^2^(Fo^2^)+(0.0000P)^2^+25.7410P] where P=(Fo^2^+2Fc^2^)/3'
_refine_ls_weighting_scheme calc
_refine_ls_wR_factor_gt 0.3165
_refine_ls_wR_factor_ref 0.3225
_reflns_number_gt 4016
_reflns_number_total 4880
_reflns_threshold_expression >2sigma(I)
_cod_data_source_file c3nj01361h.txt
_cod_data_source_block exp_1851
_cod_original_cell_volume 1381.81(15)
_cod_original_sg_symbol_H-M p-1
_cod_database_code 7053886

loop_
_symmetry_equiv_pos_as_xyz
'x, y, z'
'-x, -y, -z'

loop_
_atom_site_label
_atom_site_type_symbol
_atom_site_fract_x
_atom_site_fract_y
_atom_site_fract_z
_atom_site_U_iso_or_equiv
_atom_site_adp_type
_atom_site_occupancy
_atom_site_symmetry_multiplicity
_atom_site_calc_flag
_atom_site_refinement_flags
S2 S 0.2393(4) 0.2006(3) 0.50251(14) 0.0473(6) Uani 1 1 d U
F3 F 0.3047(8) 0.5927(7) 0.3821(3) 0.0558(15) Uani 1 1 d U
F4 F 0.0263(8) 0.5299(7) 0.4138(3) 0.0603(16) Uani 1 1 d U
C30 C 0.3004(11) 0.8266(10) 0.5220(4) 0.0312(16) Uani 1 1 d U
N5 N 0.3406(11) 0.5042(9) 0.5645(4) 0.0423(16) Uani 1 1 d U
C22 C 0.2587(12) 0.3855(10) 0.5040(5) 0.0362(17) Uani 1 1 d U
N4 N 0.1836(10) 0.3899(9) 0.4458(4) 0.0383(15) Uani 1 1 d U
N6 N 0.2785(10) 0.6721(9) 0.5062(4) 0.0373(15) Uani 1 1 d U
C29 C 0.3974(13) 0.8998(11) 0.5982(5) 0.0399(18) Uani 1 1 d U
C24 C 0.4186(12) 0.7815(11) 0.6201(5) 0.0376(17) Uani 1 1 d U
O2 O 0.2590(11) 0.8905(9) 0.4881(4) 0.0618(19) Uani 1 1 d U
C21 C 0.1115(12) 0.2451(11) 0.3943(5) 0.0394(18) Uani 1 1 d U
C23 C 0.3401(12) 0.6365(11) 0.5622(5) 0.0373(17) Uani 1 1 d U
C25 C 0.4988(13) 0.8128(12) 0.6872(5) 0.046(2) Uani 1 1 d U
H25 H 0.5127 0.7340 0.7019 0.055 Uiso 1 1 calc R
C16 C 0.1288(12) 0.1249(11) 0.4166(5) 0.0404(19) Uani 1 1 d U
C17 C 0.0620(13) -0.0294(11) 0.3729(5) 0.043(2) Uani 1 1 d U
H17 H 0.0706 -0.1101 0.3880 0.052 Uiso 1 1 calc R
C20 C 0.0239(13) 0.2152(11) 0.3273(5) 0.044(2) Uani 1 1 d U
H20 H 0.0085 0.2933 0.3124 0.053 Uiso 1 1 calc R
C26 C 0.5562(14) 0.9576(13) 0.7307(6) 0.054(2) Uani 1 1 d U
H26 H 0.6089 0.9773 0.7760 0.065 Uiso 1 1 calc R
B2 B 0.1933(15) 0.5499(13) 0.4353(6) 0.040(2) Uani 1 1 d U
C18 C -0.0165(14) -0.0552(12) 0.3071(6) 0.053(2) Uani 1 1 d U
H18 H -0.0568 -0.1555 0.2762 0.063 Uiso 1 1 calc R
C28 C 0.4573(14) 1.0491(13) 0.6436(6) 0.053(2) Uani 1 1 d U
H28 H 0.4422 1.1279 0.6293 0.064 Uiso 1 1 calc R
C19 C -0.0394(14) 0.0590(13) 0.2839(6) 0.053(2) Uani 1 1 d U
H19 H -0.0976 0.0329 0.2389 0.063 Uiso 1 1 calc R
C27 C 0.5403(14) 1.0811(13) 0.7109(6) 0.054(2) Uani 1 1 d U
H27 H 0.5841 1.1815 0.7419 0.065 Uiso 1 1 calc R
S1 S 1.0375(3) 1.3076(3) 0.00325(14) 0.0493(7) Uani 1 1 d U
F1 F 0.4997(8) 0.9759(7) 0.0910(3) 0.0582(16) Uani 1 1 d U
F2 F 0.7147(8) 0.9123(7) 0.1232(3) 0.0579(15) Uani 1 1 d U
N2 N 0.8386(10) 1.0030(10) -0.0569(4) 0.0440(17) Uani 1 1 d U
N1 N 0.7957(10) 1.1163(9) 0.0604(4) 0.0403(16) Uani 1 1 d U
C7 C 0.8784(12) 1.1248(11) 0.0034(5) 0.0388(18) Uani 1 1 d U
N3 N 0.6089(10) 0.8348(9) 0.0002(4) 0.0400(16) Uani 1 1 d U
C6 C 0.8650(12) 1.2605(11) 0.1115(5) 0.0387(18) Uani 1 1 d U
O1 O 0.3665(10) 0.6173(9) 0.0175(4) 0.061(2) Uani 1 1 d U
C8 C 0.7053(12) 0.8706(11) -0.0553(5) 0.0394(18) Uani 1 1 d U
B1 B 0.6443(14) 0.9577(13) 0.0717(6) 0.042(2) Uani 1 1 d U
C10 C 0.6875(14) 0.6898(13) -0.1816(5) 0.053(2) Uani 1 1 d U
H10 H 0.7821 0.7668 -0.1965 0.063 Uiso 1 1 calc R
C5 C 0.8128(13) 1.2905(11) 0.1782(5) 0.0419(19) Uani 1 1 d U
H5 H 0.7215 1.2103 0.1928 0.050 Uiso 1 1 calc R
C14 C 0.4970(12) 0.6115(11) -0.0918(5) 0.0402(18) Uani 1 1 d U
C9 C 0.6350(12) 0.7216(11) -0.1150(5) 0.0416(18) Uani 1 1 d U
C1 C 1.0034(13) 1.3851(12) 0.0892(6) 0.047(2) Uani 1 1 d U
C15 C 0.4717(12) 0.6818(11) -0.0173(5) 0.0424(19) Uani 1 1 d U
C13 C 0.4026(14) 0.4558(13) -0.1379(6) 0.054(2) Uani 1 1 d U
H13 H 0.3073 0.3769 -0.1244 0.065 Uiso 1 1 calc R
C2 C 1.0869(14) 1.5328(11) 0.1315(6) 0.048(2) Uani 1 1 d U
H2 H 1.1749 1.6129 0.1158 0.058 Uiso 1 1 calc R
C11 C 0.5954(15) 0.5424(13) -0.2237(6) 0.057(2) Uani 1 1 d U
H11 H 0.6259 0.5171 -0.2690 0.068 Uiso 1 1 calc R
C3 C 1.0381(15) 1.5643(12) 0.2009(6) 0.056(2) Uani 1 1 d U
H3 H 1.0979 1.6650 0.2315 0.068 Uiso 1 1 calc R
C4 C 0.9000(14) 1.4442(12) 0.2237(6) 0.050(2) Uani 1 1 d U
H4 H 0.8665 1.4664 0.2686 0.060 Uiso 1 1 calc R
C12 C 0.4581(14) 0.4291(14) -0.2014(6) 0.057(2) Uani 1 1 d U
H12 H 0.4001 0.3282 -0.2320 0.069 Uiso 1 1 calc R

loop_
_atom_site_aniso_label
_atom_site_aniso_U_11
_atom_site_aniso_U_22
_atom_site_aniso_U_33
_atom_site_aniso_U_23
_atom_site_aniso_U_13
_atom_site_aniso_U_12
S2 0.0594(16) 0.0402(13) 0.0500(14) 0.0174(11) 0.0056(12) 0.0261(12)
F3 0.073(4) 0.046(3) 0.051(3) 0.016(3) 0.016(3) 0.026(3)
F4 0.063(4) 0.061(4) 0.067(4) 0.015(3) -0.007(3) 0.038(3)
C30 0.038(4) 0.035(4) 0.035(4) 0.020(3) 0.021(3) 0.024(3)
N5 0.051(3) 0.041(3) 0.036(3) 0.008(3) 0.005(3) 0.023(3)
C22 0.045(4) 0.038(4) 0.035(4) 0.014(3) 0.006(3) 0.024(3)
N4 0.041(3) 0.041(3) 0.035(3) 0.013(3) 0.004(3) 0.019(3)
N6 0.041(3) 0.042(3) 0.037(3) 0.017(3) 0.008(3) 0.023(3)
C29 0.045(4) 0.040(4) 0.038(4) 0.016(3) 0.011(3) 0.019(3)
C24 0.041(4) 0.039(4) 0.036(4) 0.012(3) 0.009(3) 0.020(3)
O2 0.084(5) 0.053(4) 0.060(4) 0.020(4) 0.004(4) 0.038(4)
C21 0.043(4) 0.038(4) 0.039(4) 0.012(3) 0.009(3) 0.018(3)
C23 0.043(4) 0.039(4) 0.036(4) 0.010(3) 0.008(3) 0.025(3)
C25 0.051(4) 0.046(4) 0.042(4) 0.010(3) 0.009(4) 0.023(3)
C16 0.036(4) 0.040(4) 0.042(4) 0.006(3) 0.009(3) 0.017(3)
C17 0.048(4) 0.032(4) 0.047(4) 0.010(3) 0.005(4) 0.016(3)
C20 0.047(4) 0.040(4) 0.043(4) 0.010(3) 0.006(3) 0.018(3)
C26 0.051(5) 0.057(5) 0.042(5) 0.004(4) 0.005(4) 0.017(4)
B2 0.043(4) 0.040(4) 0.042(4) 0.007(4) 0.004(4) 0.024(3)
C18 0.051(5) 0.039(5) 0.049(5) 0.001(4) 0.004(4) 0.009(4)
C28 0.052(4) 0.051(4) 0.050(4) 0.009(4) 0.011(4) 0.020(4)
C19 0.049(5) 0.052(5) 0.049(5) 0.009(4) 0.006(4) 0.017(4)
C27 0.051(5) 0.047(5) 0.052(5) -0.003(4) 0.007(4) 0.018(4)
S1 0.0446(14) 0.0423(14) 0.0527(15) 0.0187(11) 0.0096(11) 0.0087(11)
F1 0.046(3) 0.059(4) 0.059(4) 0.011(3) 0.019(3) 0.016(3)
F2 0.062(4) 0.055(3) 0.048(3) 0.021(3) 0.001(3) 0.015(3)
N2 0.038(3) 0.049(4) 0.040(3) 0.015(3) 0.007(3) 0.013(3)
N1 0.037(3) 0.046(3) 0.039(3) 0.016(3) 0.006(3) 0.018(3)
C7 0.036(4) 0.042(4) 0.039(4) 0.019(3) 0.010(3) 0.014(3)
N3 0.038(3) 0.049(4) 0.038(3) 0.023(3) 0.006(3) 0.019(3)
C6 0.039(4) 0.037(4) 0.044(4) 0.015(3) 0.002(3) 0.017(3)
O1 0.059(4) 0.055(4) 0.049(4) 0.012(3) 0.013(3) 0.008(4)
C8 0.037(4) 0.042(4) 0.040(4) 0.014(3) 0.002(3) 0.016(3)
B1 0.037(4) 0.048(4) 0.042(4) 0.018(4) 0.006(4) 0.018(3)
C10 0.053(4) 0.056(4) 0.046(4) 0.018(4) 0.004(4) 0.018(4)
C5 0.043(4) 0.040(4) 0.046(4) 0.014(3) 0.008(3) 0.020(3)
C14 0.042(4) 0.042(4) 0.038(4) 0.018(3) 0.002(3) 0.016(3)
C9 0.041(4) 0.046(4) 0.041(4) 0.014(3) 0.001(3) 0.022(3)
C1 0.041(4) 0.047(4) 0.055(4) 0.015(4) 0.001(4) 0.021(3)
C15 0.037(4) 0.040(4) 0.052(4) 0.030(3) -0.009(3) 0.009(3)
C13 0.048(4) 0.052(4) 0.053(4) 0.008(4) -0.004(4) 0.016(4)
C2 0.049(4) 0.036(4) 0.060(5) 0.018(4) 0.004(4) 0.017(3)
C11 0.055(5) 0.062(5) 0.049(5) 0.006(4) -0.001(4) 0.027(4)
C3 0.063(5) 0.037(4) 0.064(5) 0.008(4) -0.005(5) 0.019(4)
C4 0.052(5) 0.046(4) 0.055(5) 0.010(4) 0.004(4) 0.025(4)
C12 0.049(5) 0.057(5) 0.059(5) -0.002(4) -0.005(4) 0.025(4)

loop_
_atom_type_symbol
_atom_type_description
_atom_type_scat_dispersion_real
_atom_type_scat_dispersion_imag
_atom_type_scat_source
C C 0.0033 0.0016 'International Tables Vol C Tables 4.2.6.8 and 6.1.1.4'
H H 0.0000 0.0000 'International Tables Vol C Tables 4.2.6.8 and 6.1.1.4'
O O 0.0106 0.0060 'International Tables Vol C Tables 4.2.6.8 and 6.1.1.4'
N N 0.0061 0.0033 'International Tables Vol C Tables 4.2.6.8 and 6.1.1.4'
B B 0.0013 0.0007 'International Tables Vol C Tables 4.2.6.8 and 6.1.1.4'
F F 0.0171 0.0103 'International Tables Vol C Tables 4.2.6.8 and 6.1.1.4'
S S 0.1246 0.1234 'International Tables Vol C Tables 4.2.6.8 and 6.1.1.4'

loop_
_geom_angle_atom_site_label_1
_geom_angle_atom_site_label_2
_geom_angle_atom_site_label_3
_geom_angle
C22 S2 C16 90.6(4)
O2 C30 N6 130.1(9)
O2 C30 C29 126.1(8)
N6 C30 C29 103.8(7)
C23 N5 C22 113.2(8)
N4 C22 N5 128.8(8)
N4 C22 S2 113.6(7)
N5 C22 S2 117.5(6)
C22 N4 C21 113.2(8)
C22 N4 B2 121.5(8)
C21 N4 B2 125.0(7)
C23 N6 C30 113.1(7)
C23 N6 B2 122.2(7)
C30 N6 B2 124.7(7)
C28 C29 C24 120.1(9)
C28 C29 C30 132.4(9)
C24 C29 C30 107.5(8)
C25 C24 C29 120.2(9)
C25 C24 C23 131.7(9)
C29 C24 C23 108.1(8)
N4 C21 C16 113.0(8)
N4 C21 C20 125.7(8)
C16 C21 C20 121.3(9)
N5 C23 N6 128.5(8)
N5 C23 C24 124.1(8)
N6 C23 C24 107.4(7)
C26 C25 C24 119.3(10)
C17 C16 C21 121.5(9)
C17 C16 S2 128.9(8)
C21 C16 S2 109.6(7)
C18 C17 C16 116.5(9)
C21 C20 C19 115.8(9)
C25 C26 C27 122.7(10)
F4 B2 F3 108.4(8)
F4 B2 N6 113.9(8)
F3 B2 N6 110.1(8)
F4 B2 N4 110.3(8)
F3 B2 N4 108.5(7)
N6 B2 N4 105.5(7)
C17 C18 C19 123.6(10)
C29 C28 C27 119.6(10)
C18 C19 C20 121.2(10)
C28 C27 C26 118.1(10)
C7 S1 C1 90.5(5)
C8 N2 C7 114.6(8)
C7 N1 C6 112.1(8)
C7 N1 B1 124.0(8)
C6 N1 B1 123.8(8)
N1 C7 N2 126.1(8)
N1 C7 S1 115.6(7)
N2 C7 S1 118.1(6)
C8 N3 C15 112.7(8)
C8 N3 B1 122.5(8)
C15 N3 B1 124.7(8)
C5 C6 N1 126.7(8)
C5 C6 C1 120.1(9)
N1 C6 C1 113.2(8)
N2 C8 N3 128.2(9)
N2 C8 C9 124.5(8)
N3 C8 C9 107.1(8)
F1 B1 F2 111.0(8)
F1 B1 N3 113.5(8)
F2 B1 N3 108.1(8)
F1 B1 N1 111.2(8)
F2 B1 N1 108.5(8)
N3 B1 N1 104.2(7)
C11 C10 C9 116.9(10)
C6 C5 C4 119.0(9)
C9 C14 C13 118.6(9)
C9 C14 C15 110.5(8)
C13 C14 C15 130.9(9)
C14 C9 C10 122.9(9)
C14 C9 C8 105.8(8)
C10 C9 C8 131.3(9)
C2 C1 C6 121.8(10)
C2 C1 S1 129.7(8)
C6 C1 S1 108.5(7)
O1 C15 N3 129.2(10)
O1 C15 C14 127.1(9)
N3 C15 C14 103.6(8)
C12 C13 C14 116.8(10)
C1 C2 C3 118.7(10)
C10 C11 C12 121.4(11)
C4 C3 C2 120.6(10)
C5 C4 C3 119.8(10)
C13 C12 C11 123.4(11)

loop_
_geom_bond_atom_site_label_1
_geom_bond_atom_site_label_2
_geom_bond_distance
S2 C22 1.725(9)
S2 C16 1.745(10)
F3 B2 1.418(12)
F4 B2 1.370(12)
C30 O2 1.151(10)
C30 N6 1.387(11)
C30 C29 1.546(13)
N5 C23 1.297(11)
N5 C22 1.369(11)
C22 N4 1.318(11)
N4 C21 1.397(11)
N4 B2 1.583(13)
N6 C23 1.387(11)
N6 B2 1.526(13)
C29 C28 1.380(14)
C29 C24 1.394(12)
C24 C25 1.378(13)
C24 C23 1.463(12)
C21 C16 1.401(13)
C21 C20 1.406(13)
C25 C26 1.334(14)
C16 C17 1.399(13)
C17 C18 1.363(14)
C20 C19 1.413(14)
C26 C27 1.402(15)
C18 C19 1.377(15)
C28 C27 1.390(15)
S1 C7 1.700(9)
S1 C1 1.753(11)
F1 B1 1.333(12)
F2 B1 1.410(12)
N2 C8 1.297(12)
N2 C7 1.379(12)
N1 C7 1.317(11)
N1 C6 1.390(12)
N1 B1 1.584(13)
N3 C8 1.378(11)
N3 C15 1.389(11)
N3 B1 1.542(14)
C6 C5 1.385(13)
C6 C1 1.430(13)
O1 C15 1.168(11)
C8 C9 1.506(13)
C10 C11 1.345(15)
C10 C9 1.387(14)
C5 C4 1.408(14)
C14 C9 1.361(13)
C14 C13 1.431(14)
C14 C15 1.516(14)
C1 C2 1.342(14)
C13 C12 1.337(15)
C2 C3 1.423(15)
C11 C12 1.365(16)
C3 C4 1.409(15)
